data_1530766
loop_
_publ_author_name
'Simonov, V.I.'
'Belov, N.V.'

_publ_section_title
;
 The crystal structure of lovenite
;
_journal_name_full 'Doklady Akademii Nauk SSSR'
_journal_page_first 1333
_journal_page_last 1336
_journal_volume 130
_journal_year 1960
_chemical_formula_sum 'Ca2 F Fe H Mn Na2 O17 Si4 Zr2'
_chemical_name_systematic 'Na2 Ca2 Fe Mn Zr2 (Si O4)4 (O H) F'
_space_group_IT_number 14
_symmetry_space_group_name_Hall '-P 2yab'
_symmetry_space_group_name_H-M 'P 1 21/a 1'
_cell_angle_alpha 90
_cell_angle_beta 108.2
_cell_angle_gamma 90
_cell_formula_units_Z 2
_cell_length_a 10.54
_cell_length_b 9.9
_cell_length_c 7.14
_cell_volume 707.758
_citation_journal_id_ASTM DANKAS
_cod_data_source_file Simonov_DANKAS_1960_1987.cif
_cod_data_source_block H1Ca2F1Fe1Mn1Na2O17Si4Zr2
_cod_original_cell_volume 707.7581
_cod_original_sg_symbol_Hall '-P 2ybc (z,y,-x)'
_cod_original_formula_sum 'H1 Ca2 F1 Fe1 Mn1 Na2 O17 Si4 Zr2'
_cod_database_code 1530766

loop_
_symmetry_equiv_pos_as_xyz
x,y,z
-x+1/2,y+1/2,-z
-x,-y,-z
x-1/2,-y-1/2,z

loop_
_atom_site_label
_atom_site_type_symbol
_atom_site_fract_x
_atom_site_fract_y
_atom_site_fract_z
_atom_site_occupancy
_atom_site_U_iso_or_equiv
O9 O-2 0.12 0.005 0.423 0.5 0.0
O8 O-2 0.119 0.01 0.945 1 0.0
O7 O-2 0.484 0.239 0.67 1 0.0
O2 O-2 0.238 0.241 0.197 1 0.0
Ca1 Ca+2 0.304 0.105 0.525 1 0.0
O5 O-2 0.122 0.483 0.75 1 0.0
Mn1 Mn+2 0.437 0.376 0.856 0.5 0.0
O6 O-2 0.48 0.223 0.098 1 0.0
O3 O-2 0.25 0.241 0.8 1 0.0
F1 F-1 0.12 0.005 0.423 0.5 0.0
Si2 Si+4 0.117 0.331 0.667 1 0.0
Na1 Na+1 0.425 0.376 0.343 1 0.0
Si1 Si+4 0.123 0.331 0.223 1 0.0
Zr1 Zr+4 0.294 0.105 0.024 1 0.0
O1 O-2 0.13 0.331 0.443 1 0.0
Fe1 Fe+2 0.437 0.376 0.856 0.5 0.0
O4 O-2 0.163 0.483 0.18 1 0.0
